data_2103477
loop_
_publ_author_name
'Be\,sli, Serap'
'Coles, Simon J.'
'Davies, David B.'
'Hursthouse, Michael B.'
'K\?il\?i\,c, Adem'
'Mayer, Thomas A.'
'Shaw, Robert A.'

_publ_section_title
;Structural investigations of phosphorus--nitrogen compounds. 5. Relationships
 between molecular parameters of
 2,2-diphenyl-4,6-<i>cis</i>-oxytetra(ethyleneoxy)-4,6-<i>R</i>~2~-cyclotriphosphazatrienes
 (<i>R</i> = Cl, OCH~2~CF~3~, OPh, OMe, NHPh, NHBu^<i>t^</i>) and substituent
 basicity constants
;
_journal_issue 6
_journal_name_full 'Acta Crystallographica Section B'
_journal_page_first 1067
_journal_page_last 1073
_journal_paper_doi 10.1107/S0108768102018608
_journal_volume 58
_journal_year 2002
_chemical_formula_sum 'C32 H40 N5 O6 P3'
_chemical_formula_weight 683.60
_chemical_name_systematic
;
 ?
;
_space_group_IT_number 2
_symmetry_cell_setting triclinic
_symmetry_space_group_name_Hall '-P 1'
_symmetry_space_group_name_H-M 'P -1'
_atom_sites_solution_hydrogens geom
_atom_sites_solution_primary direct
_atom_sites_solution_secondary difmap
_audit_creation_method SHELXL-97
_cell_angle_alpha 114.81(3)
_cell_angle_beta 93.81(3)
_cell_angle_gamma 103.59(3)
_cell_formula_units_Z 2
_cell_length_a 10.519(2)
_cell_length_b 12.694(3)
_cell_length_c 14.340(3)
_cell_measurement_reflns_used 11413
_cell_measurement_temperature 150(2)
_cell_measurement_theta_max 27.48
_cell_measurement_theta_min 2.91
_cell_volume 1659.6(8)
_computing_cell_refinement 'DENZO & COLLECT'
_computing_data_collection 'DENZO (Otwinowski & Minor, 1997) and COLLECT (Hooft, 1998)'
_computing_data_reduction 'DENZO & COLLECT'
_computing_molecular_graphics 'PLATON (Spek, 1990)'
_computing_structure_refinement 'SHELXL-97 (Sheldrick, 1997)'
_computing_structure_solution 'SHELXS-97 (Sheldrick, 1997)'
_diffrn_ambient_temperature 150(2)
_diffrn_detector_area_resol_mean 9.091
_diffrn_measured_fraction_theta_full 0.981
_diffrn_measured_fraction_theta_max 0.981
_diffrn_measurement_device_type 'Nonius KappaCCD'
_diffrn_measurement_method '\f and \w scans'
_diffrn_radiation_monochromator graphite
_diffrn_radiation_source 'Nonius FR591 rotating anode'
_diffrn_radiation_type MoK\a
_diffrn_radiation_wavelength 0.71073
_diffrn_reflns_av_R_equivalents 0.0326
_diffrn_reflns_av_sigmaI/netI 0.0436
_diffrn_reflns_limit_h_max 13
_diffrn_reflns_limit_h_min -13
_diffrn_reflns_limit_k_max 15
_diffrn_reflns_limit_k_min -16
_diffrn_reflns_limit_l_max 18
_diffrn_reflns_limit_l_min -17
_diffrn_reflns_number 19478
_diffrn_reflns_theta_full 27.47
_diffrn_reflns_theta_max 27.47
_diffrn_reflns_theta_min 2.93
_exptl_absorpt_coefficient_mu 0.231
_exptl_absorpt_correction_T_max 0.9829
_exptl_absorpt_correction_T_min 0.9340
_exptl_absorpt_correction_type multi-scan
_exptl_absorpt_process_details 'SORTAV (Blessing, 1997)'
_exptl_crystal_colour colourless
_exptl_crystal_density_diffrn 1.368
_exptl_crystal_density_method 'not measured'
_exptl_crystal_description block
_exptl_crystal_F_000 720
_exptl_crystal_size_max 0.30
_exptl_crystal_size_mid 0.17
_exptl_crystal_size_min 0.08
_refine_diff_density_max 0.283
_refine_diff_density_min -0.454
_refine_ls_extinction_method none
_refine_ls_goodness_of_fit_ref 0.647
_refine_ls_hydrogen_treatment mixed
_refine_ls_matrix_type full
_refine_ls_number_parameters 431
_refine_ls_number_reflns 7460
_refine_ls_number_restraints 0
_refine_ls_restrained_S_all 0.647
_refine_ls_R_factor_all 0.0514
_refine_ls_R_factor_gt 0.0392
_refine_ls_shift/su_max 0.005
_refine_ls_shift/su_mean 0.000
_refine_ls_structure_factor_coef Fsqd
_refine_ls_weighting_details 'calc w=1/[\s^2^(Fo^2^)+(0.0981P)^2^+3.4222P] where P=(Fo^2^+2Fc^2^)/3'
_refine_ls_weighting_scheme calc
_refine_ls_wR_factor_gt 0.1019
_refine_ls_wR_factor_ref 0.1203
_reflns_number_gt 6157
_reflns_number_total 7460
_reflns_threshold_expression >2\s(I)
_cod_data_source_file bm0058.cif
_cod_data_source_block 7
_cod_depositor_comments
;
The following automatic conversions were performed:
'_symmetry_cell_setting' value 'Triclinic' changed to 'triclinic'
according to '/home/saulius/struct/CIF-dictionaries/cif_core.dic'
dictionary named 'cif_core.dic' version 2.4.1 from 2010-06-29.

Automatic conversion script
Id: cif_fix_enum 1527 2010-12-29 10:47:43Z saulius 

The following automatic conversions were performed:

'_symmetry_cell_setting' value 'Triclinic' changed to 'triclinic'
according to /home/saulius/struct/CIF-dictionaries/cif_core.dic
dictionary named 'cif_core.dic' version 2.4.1 from 2010-06-29.

Automatic conversion script
Id: cif_fix_values 1715 2011-07-08 13:25:40Z adriana 
;
_cod_original_cell_volume 1659.6(6)
_cod_original_sg_symbol_H-M P-1
_cod_database_code 2103477
_cod_database_fobs_code 2103477

loop_
_symmetry_equiv_pos_as_xyz
'x, y, z'
'-x, -y, -z'

loop_
_atom_site_label
_atom_site_fract_x
_atom_site_fract_y
_atom_site_fract_z
_atom_site_U_iso_or_equiv
_atom_site_adp_type
_atom_site_calc_flag
_atom_site_refinement_flags
_atom_site_occupancy
_atom_site_type_symbol
O6 1.17466(14) 0.98464(12) 0.45589(10) 0.0252(3) Uani d . 1 O
C21 0.82058(17) 0.76389(16) -0.00272(14) 0.0222(4) Uani d . 1 C
C22 0.93610(19) 0.84509(17) -0.00216(15) 0.0268(4) Uani d . 1 C
H22 0.9659 0.9253 0.0530 0.032 Uiso calc R 1 H
C23 1.0078(2) 0.80890(19) -0.08215(16) 0.0309(4) Uani d . 1 C
H23 1.0865 0.8645 -0.0814 0.037 Uiso calc R 1 H
C24 0.9651(2) 0.69219(19) -0.16285(15) 0.0303(4) Uani d . 1 C
H24 1.0142 0.6681 -0.2175 0.036 Uiso calc R 1 H
C25 0.8506(2) 0.61029(19) -0.16403(16) 0.0316(4) Uani d . 1 C
H25 0.8219 0.5299 -0.2190 0.038 Uiso calc R 1 H
C26 0.77830(19) 0.64609(18) -0.08474(15) 0.0280(4) Uani d . 1 C
H26 0.6994 0.5902 -0.0861 0.034 Uiso calc R 1 H
C27 0.56009(17) 0.75962(16) 0.04244(13) 0.0224(4) Uani d . 1 C
C28 0.5147(2) 0.83055(19) 0.00353(16) 0.0314(4) Uani d . 1 C
H28 0.5737 0.9037 0.0103 0.038 Uiso calc R 1 H
C29 0.3830(2) 0.7939(2) -0.04516(18) 0.0385(5) Uani d . 1 C
H29 0.3513 0.8429 -0.0706 0.046 Uiso calc R 1 H
C30 0.2974(2) 0.6863(2) -0.05689(16) 0.0365(5) Uani d . 1 C
H30 0.2073 0.6615 -0.0907 0.044 Uiso calc R 1 H
C31 0.34218(19) 0.61461(19) -0.01972(15) 0.0323(4) Uani d . 1 C
H31 0.2835 0.5403 -0.0287 0.039 Uiso calc R 1 H
C32 0.47359(18) 0.65191(17) 0.03082(14) 0.0259(4) Uani d . 1 C
H32 0.5044 0.6035 0.0575 0.031 Uiso calc R 1 H
C1 0.66710(17) 0.68628(16) 0.36827(14) 0.0211(3) Uani d . 1 C
C2 0.62464(19) 0.57036(17) 0.28489(15) 0.0261(4) Uani d . 1 C
H2 0.6680 0.5510 0.2264 0.031 Uiso calc R 1 H
C3 0.5186(2) 0.48309(17) 0.28750(16) 0.0291(4) Uani d . 1 C
H3 0.4895 0.4043 0.2302 0.035 Uiso calc R 1 H
C4 0.4553(2) 0.50945(18) 0.37217(17) 0.0320(4) Uani d . 1 C
H4 0.3823 0.4494 0.3729 0.038 Uiso calc R 1 H
C5 0.4988(2) 0.62423(19) 0.45628(16) 0.0309(4) Uani d . 1 C
H5 0.4565 0.6426 0.5153 0.037 Uiso calc R 1 H
C6 0.60394(18) 0.71218(17) 0.45419(14) 0.0242(4) Uani d . 1 C
H6 0.6331 0.7907 0.5118 0.029 Uiso calc R 1 H
C7 0.82853(17) 1.21778(16) 0.40024(14) 0.0225(4) Uani d . 1 C
C8 0.8577(2) 1.30967(18) 0.50242(15) 0.0291(4) Uani d . 1 C
H8 0.8878 1.2953 0.5588 0.035 Uiso calc R 1 H
C9 0.8428(2) 1.42195(19) 0.52146(16) 0.0340(4) Uani d . 1 C
H9 0.8626 1.4844 0.5913 0.041 Uiso calc R 1 H
C10 0.7993(2) 1.44475(19) 0.44009(17) 0.0327(4) Uani d . 1 C
H10 0.7904 1.5224 0.4537 0.039 Uiso calc R 1 H
C11 0.7691(2) 1.35280(19) 0.33912(17) 0.0316(4) Uani d . 1 C
H11 0.7383 1.3672 0.2830 0.038 Uiso calc R 1 H
C12 0.7831(2) 1.23971(18) 0.31873(15) 0.0277(4) Uani d . 1 C
H12 0.7617 1.1771 0.2489 0.033 Uiso calc R 1 H
C13 1.00165(19) 0.65465(18) 0.17645(15) 0.0296(4) Uani d . 1 C
H13A 0.9557 0.6610 0.1174 0.036 Uiso calc R 1 H
H13B 0.9959 0.5682 0.1538 0.036 Uiso calc R 1 H
C14 1.14448(19) 0.7267(2) 0.20252(15) 0.0301(4) Uani d . 1 C
H14A 1.1838 0.7031 0.1386 0.036 Uiso calc R 1 H
H14B 1.1519 0.8141 0.2312 0.036 Uiso calc R 1 H
C15 1.35466(19) 0.73185(19) 0.28393(17) 0.0309(4) Uani d . 1 C
H15A 1.3752 0.7247 0.2155 0.037 Uiso calc R 1 H
H15B 1.3858 0.6711 0.2977 0.037 Uiso calc R 1 H
C16 1.4309(2) 0.85736(18) 0.36814(17) 0.0321(4) Uani d . 1 C
H16A 1.4133 0.8633 0.4369 0.038 Uiso calc R 1 H
H16B 1.5274 0.8680 0.3693 0.038 Uiso calc R 1 H
C17 1.4360(2) 0.9653(2) 0.26494(17) 0.0325(4) Uani d . 1 C
H17A 1.3832 0.8937 0.2004 0.039 Uiso calc R 1 H
H17B 1.5314 0.9703 0.2653 0.039 Uiso calc R 1 H
C18 1.41154(19) 1.07805(19) 0.26819(17) 0.0318(4) Uani d . 1 C
H18A 1.4695 1.1502 0.3300 0.038 Uiso calc R 1 H
H18B 1.4319 1.0859 0.2046 0.038 Uiso calc R 1 H
C19 1.24327(19) 1.17620(17) 0.28454(16) 0.0280(4) Uani d . 1 C
H19A 1.2284 1.1755 0.2153 0.034 Uiso calc R 1 H
H19B 1.3174 1.2490 0.3309 0.034 Uiso calc R 1 H
C20 1.11903(18) 1.17974(16) 0.33047(15) 0.0249(4) Uani d . 1 C
H20A 1.1272 1.1632 0.3919 0.030 Uiso calc R 1 H
H20B 1.1060 1.2611 0.3538 0.030 Uiso calc R 1 H
N1 0.93565(14) 0.91753(13) 0.31140(12) 0.0209(3) Uani d . 1 N
N2 0.77713(15) 0.94920(13) 0.17428(12) 0.0221(3) Uani d . 1 N
N3 0.74437(15) 0.72396(13) 0.16301(11) 0.0212(3) Uani d . 1 N
N4 0.77009(15) 0.77953(14) 0.36814(12) 0.0219(3) Uani d . 1 N
N5 0.84618(16) 1.10404(14) 0.38169(12) 0.0241(3) Uani d . 1 N
O1 0.93503(12) 0.69567(11) 0.26425(10) 0.0235(3) Uani d . 1 O
O2 1.21402(13) 0.70438(14) 0.27757(11) 0.0319(3) Uani d . 1 O
O3 1.39789(14) 0.95393(13) 0.35467(11) 0.0295(3) Uani d . 1 O
O4 1.27593(13) 1.07003(12) 0.27390(12) 0.0307(3) Uani d . 1 O
O5 1.00655(12) 1.08896(11) 0.25160(10) 0.0231(3) Uani d . 1 O
P1 0.84447(4) 0.78142(4) 0.27162(3) 0.01863(11) Uani d . 1 P
P2 0.88797(4) 1.00921(4) 0.27737(3) 0.01905(11) Uani d . 1 P
P3 0.73149(4) 0.80545(4) 0.10466(3) 0.01933(11) Uani d . 1 P
H4N 0.787(3) 0.845(2) 0.418(2) 0.037(7) Uiso d . 1 H
H5N 0.843(2) 1.086(2) 0.429(2) 0.034(6) Uiso d . 1 H
H01 1.095(3) 0.964(3) 0.412(3) 0.063(9) Uiso d . 1 H
H02 1.234(3) 0.975(2) 0.421(2) 0.039(7) Uiso d . 1 H

loop_
_atom_site_aniso_label
_atom_site_aniso_U_11
_atom_site_aniso_U_22
_atom_site_aniso_U_33
_atom_site_aniso_U_12
_atom_site_aniso_U_13
_atom_site_aniso_U_23
O6 0.0253(7) 0.0287(7) 0.0187(6) 0.0080(5) 0.0035(5) 0.0079(5)
C21 0.0230(8) 0.0264(9) 0.0189(8) 0.0091(7) 0.0024(7) 0.0109(7)
C22 0.0270(9) 0.0270(9) 0.0261(9) 0.0073(7) 0.0059(7) 0.0118(8)
C23 0.0255(9) 0.0384(11) 0.0337(10) 0.0093(8) 0.0088(8) 0.0203(9)
C24 0.0316(10) 0.0420(11) 0.0241(9) 0.0183(9) 0.0102(8) 0.0164(9)
C25 0.0357(11) 0.0321(10) 0.0244(9) 0.0134(8) 0.0057(8) 0.0083(8)
C26 0.0275(9) 0.0280(9) 0.0238(9) 0.0063(8) 0.0046(7) 0.0081(8)
C27 0.0217(8) 0.0254(9) 0.0153(8) 0.0083(7) 0.0026(6) 0.0041(7)
C28 0.0321(10) 0.0319(10) 0.0275(10) 0.0086(8) -0.0017(8) 0.0122(8)
C29 0.0365(11) 0.0453(12) 0.0344(11) 0.0170(10) -0.0031(9) 0.0171(10)
C30 0.0236(10) 0.0481(13) 0.0263(10) 0.0099(9) -0.0022(8) 0.0074(9)
C31 0.0236(9) 0.0362(11) 0.0258(10) 0.0039(8) 0.0030(7) 0.0063(8)
C32 0.0249(9) 0.0270(9) 0.0223(9) 0.0078(7) 0.0046(7) 0.0076(7)
C1 0.0190(8) 0.0234(8) 0.0223(8) 0.0047(7) 0.0006(6) 0.0128(7)
C2 0.0293(9) 0.0228(9) 0.0263(9) 0.0092(7) 0.0047(7) 0.0101(7)
C3 0.0310(10) 0.0198(9) 0.0331(10) 0.0048(7) -0.0006(8) 0.0110(8)
C4 0.0275(10) 0.0288(10) 0.0395(11) -0.0004(8) 0.0009(8) 0.0204(9)
C5 0.0285(10) 0.0340(10) 0.0300(10) 0.0035(8) 0.0052(8) 0.0171(8)
C6 0.0239(9) 0.0251(9) 0.0213(8) 0.0032(7) 0.0020(7) 0.0107(7)
C7 0.0224(8) 0.0229(8) 0.0223(9) 0.0079(7) 0.0068(7) 0.0093(7)
C8 0.0359(10) 0.0293(10) 0.0209(9) 0.0116(8) 0.0057(8) 0.0091(8)
C9 0.0426(12) 0.0274(10) 0.0263(10) 0.0128(9) 0.0091(9) 0.0051(8)
C10 0.0377(11) 0.0274(10) 0.0385(11) 0.0164(8) 0.0145(9) 0.0151(9)
C11 0.0375(11) 0.0353(11) 0.0325(10) 0.0191(9) 0.0119(8) 0.0196(9)
C12 0.0338(10) 0.0306(10) 0.0214(9) 0.0151(8) 0.0064(7) 0.0110(8)
C13 0.0276(9) 0.0300(10) 0.0248(9) 0.0133(8) 0.0037(7) 0.0039(8)
C14 0.0290(10) 0.0401(11) 0.0241(9) 0.0141(8) 0.0069(8) 0.0147(8)
C15 0.0249(9) 0.0326(10) 0.0364(11) 0.0130(8) 0.0036(8) 0.0144(9)
C16 0.0300(10) 0.0330(10) 0.0342(11) 0.0135(8) 0.0015(8) 0.0145(9)
C17 0.0297(10) 0.0374(11) 0.0343(11) 0.0133(8) 0.0131(8) 0.0167(9)
C18 0.0253(9) 0.0371(11) 0.0364(11) 0.0088(8) 0.0099(8) 0.0192(9)
C19 0.0259(9) 0.0267(9) 0.0337(10) 0.0047(7) 0.0016(8) 0.0179(8)
C20 0.0234(9) 0.0202(8) 0.0241(9) 0.0008(7) -0.0033(7) 0.0074(7)
N1 0.0197(7) 0.0211(7) 0.0206(7) 0.0045(6) 0.0007(6) 0.0093(6)
N2 0.0239(7) 0.0214(7) 0.0191(7) 0.0067(6) 0.0000(6) 0.0078(6)
N3 0.0232(7) 0.0191(7) 0.0170(7) 0.0031(6) -0.0011(6) 0.0065(6)
N4 0.0230(7) 0.0196(7) 0.0184(7) 0.0020(6) 0.0034(6) 0.0066(6)
N5 0.0335(9) 0.0241(8) 0.0180(7) 0.0108(6) 0.0057(6) 0.0112(6)
O1 0.0235(6) 0.0240(6) 0.0253(6) 0.0098(5) 0.0054(5) 0.0114(5)
O2 0.0241(7) 0.0437(8) 0.0320(7) 0.0111(6) 0.0046(6) 0.0201(6)
O3 0.0322(7) 0.0320(7) 0.0291(7) 0.0149(6) 0.0096(6) 0.0148(6)
O4 0.0238(7) 0.0275(7) 0.0436(8) 0.0070(5) 0.0065(6) 0.0186(6)
O5 0.0227(6) 0.0228(6) 0.0210(6) 0.0018(5) 0.0006(5) 0.0101(5)
P1 0.0182(2) 0.0196(2) 0.0177(2) 0.00543(16) 0.00222(16) 0.00827(17)
P2 0.0200(2) 0.0188(2) 0.0170(2) 0.00481(17) 0.00134(16) 0.00751(17)
P3 0.0191(2) 0.0203(2) 0.0165(2) 0.00533(17) 0.00102(16) 0.00692(17)

loop_
_atom_type_symbol
_atom_type_description
_atom_type_scat_dispersion_real
_atom_type_scat_dispersion_imag
_atom_type_scat_source
C C 0.0033 0.0016 'International Tables Vol C Tables 4.2.6.8 and 6.1.1.4'
H H 0.0000 0.0000 'International Tables Vol C Tables 4.2.6.8 and 6.1.1.4'
N N 0.0061 0.0033 'International Tables Vol C Tables 4.2.6.8 and 6.1.1.4'
O O 0.0106 0.0060 'International Tables Vol C Tables 4.2.6.8 and 6.1.1.4'
P P 0.1023 0.0942 'International Tables Vol C Tables 4.2.6.8 and 6.1.1.4'

loop_
_geom_angle_atom_site_label_1
_geom_angle_atom_site_label_2
_geom_angle_atom_site_label_3
_geom_angle
H01 O6 H02 109(3)
C22 C21 C26 119.06(17)
C22 C21 P3 121.00(14)
C26 C21 P3 119.82(14)
C21 C22 C23 120.13(18)
C21 C22 H22 119.9
C23 C22 H22 119.9
C24 C23 C22 120.32(19)
C24 C23 H23 119.8
C22 C23 H23 119.8
C25 C24 C23 120.11(18)
C25 C24 H24 119.9
C23 C24 H24 119.9
C26 C25 C24 119.81(19)
C26 C25 H25 120.1
C24 C25 H25 120.1
C25 C26 C21 120.56(19)
C25 C26 H26 119.7
C21 C26 H26 119.7
C28 C27 C32 119.78(17)
C28 C27 P3 120.10(15)
C32 C27 P3 120.10(14)
C27 C28 C29 119.7(2)
C27 C28 H28 120.2
C29 C28 H28 120.2
C30 C29 C28 120.3(2)
C30 C29 H29 119.9
C28 C29 H29 119.9
C29 C30 C31 120.36(19)
C29 C30 H30 119.8
C31 C30 H30 119.8
C30 C31 C32 119.6(2)
C30 C31 H31 120.2
C32 C31 H31 120.2
C31 C32 C27 120.25(19)
C31 C32 H32 119.9
C27 C32 H32 119.9
C6 C1 C2 119.21(17)
C6 C1 N4 118.46(16)
C2 C1 N4 122.32(17)
C3 C2 C1 119.79(18)
C3 C2 H2 120.1
C1 C2 H2 120.1
C4 C3 C2 120.85(18)
C4 C3 H3 119.6
C2 C3 H3 119.6
C3 C4 C5 119.55(18)
C3 C4 H4 120.2
C5 C4 H4 120.2
C6 C5 C4 120.06(19)
C6 C5 H5 120.0
C4 C5 H5 120.0
C5 C6 C1 120.52(18)
C5 C6 H6 119.7
C1 C6 H6 119.7
C12 C7 C8 119.46(17)
C12 C7 N5 121.41(17)
C8 C7 N5 119.13(17)
C9 C8 C7 119.69(19)
C9 C8 H8 120.2
C7 C8 H8 120.2
C8 C9 C10 121.02(19)
C8 C9 H9 119.5
C10 C9 H9 119.5
C11 C10 C9 118.97(19)
C11 C10 H10 120.5
C9 C10 H10 120.5
C10 C11 C12 120.73(19)
C10 C11 H11 119.6
C12 C11 H11 119.6
C7 C12 C11 120.12(18)
C7 C12 H12 119.9
C11 C12 H12 119.9
O1 C13 C14 112.15(16)
O1 C13 H13A 109.2
C14 C13 H13A 109.2
O1 C13 H13B 109.2
C14 C13 H13B 109.2
H13A C13 H13B 107.9
O2 C14 C13 109.02(17)
O2 C14 H14A 109.9
C13 C14 H14A 109.9
O2 C14 H14B 109.9
C13 C14 H14B 109.9
H14A C14 H14B 108.3
O2 C15 C16 113.79(17)
O2 C15 H15A 108.8
C16 C15 H15A 108.8
O2 C15 H15B 108.8
C16 C15 H15B 108.8
H15A C15 H15B 107.7
O3 C16 C15 114.11(16)
O3 C16 H16A 108.7
C15 C16 H16A 108.7
O3 C16 H16B 108.7
C15 C16 H16B 108.7
H16A C16 H16B 107.6
O3 C17 C18 108.13(16)
O3 C17 H17A 110.1
C18 C17 H17A 110.1
O3 C17 H17B 110.1
C18 C17 H17B 110.1
H17A C17 H17B 108.4
O4 C18 C17 108.10(16)
O4 C18 H18A 110.1
C17 C18 H18A 110.1
O4 C18 H18B 110.1
C17 C18 H18B 110.1
H18A C18 H18B 108.4
O4 C19 C20 108.62(15)
O4 C19 H19A 110.0
C20 C19 H19A 110.0
O4 C19 H19B 110.0
C20 C19 H19B 110.0
H19A C19 H19B 108.3
O5 C20 C19 108.81(15)
O5 C20 H20A 109.9
C19 C20 H20A 109.9
O5 C20 H20B 109.9
C19 C20 H20B 109.9
H20A C20 H20B 108.3
P1 N1 P2 121.03(9)
P2 N2 P3 119.80(10)
P1 N3 P3 119.90(9)
C1 N4 P1 128.73(13)
C1 N4 H4N 117.0(19)
P1 N4 H4N 113.4(19)
C7 N5 P2 127.16(13)
C7 N5 H5N 117.4(18)
P2 N5 H5N 115.1(18)
C13 O1 P1 120.18(12)
C14 O2 C15 115.21(16)
C17 O3 C16 114.01(15)
C18 O4 C19 113.03(15)
C20 O5 P2 122.78(12)
O1 P1 N3 108.57(8)
O1 P1 N1 109.90(8)
N3 P1 N1 116.23(9)
O1 P1 N4 101.60(8)
N3 P1 N4 113.24(8)
N1 P1 N4 106.30(9)
O5 P2 N2 103.21(8)
O5 P2 N1 111.49(8)
N2 P2 N1 116.27(8)
O5 P2 N5 105.94(8)
N2 P2 N5 114.05(9)
N1 P2 N5 105.54(8)
N2 P3 N3 117.25(8)
N2 P3 C27 108.31(9)
N3 P3 C27 107.84(9)
N2 P3 C21 110.36(9)
N3 P3 C21 107.95(8)
C27 P3 C21 104.34(8)

loop_
_geom_bond_atom_site_label_1
_geom_bond_atom_site_label_2
_geom_bond_distance
O6 H01 0.92(3)
O6 H02 0.83(3)
C21 C22 1.394(3)
C21 C26 1.400(3)
C21 P3 1.8083(19)
C22 C23 1.390(3)
C22 H22 0.9500
C23 C24 1.384(3)
C23 H23 0.9500
C24 C25 1.387(3)
C24 H24 0.9500
C25 C26 1.386(3)
C25 H25 0.9500
C26 H26 0.9500
C27 C28 1.392(3)
C27 C32 1.389(3)
C27 P3 1.8009(19)
C28 C29 1.385(3)
C28 H28 0.9500
C29 C30 1.384(3)
C29 H29 0.9500
C30 C31 1.381(3)
C30 H30 0.9500
C31 C32 1.390(3)
C31 H31 0.9500
C32 H32 0.9500
C1 C6 1.392(3)
C1 C2 1.392(3)
C1 N4 1.405(2)
C2 C3 1.390(3)
C2 H2 0.9500
C3 C4 1.379(3)
C3 H3 0.9500
C4 C5 1.388(3)
C4 H4 0.9500
C5 C6 1.386(3)
C5 H5 0.9500
C6 H6 0.9500
C7 C12 1.390(3)
C7 C8 1.393(3)
C7 N5 1.414(2)
C8 C9 1.384(3)
C8 H8 0.9500
C9 C10 1.389(3)
C9 H9 0.9500
C10 C11 1.381(3)
C10 H10 0.9500
C11 C12 1.386(3)
C11 H11 0.9500
C12 H12 0.9500
C13 O1 1.444(2)
C13 C14 1.492(3)
C13 H13A 0.9900
C13 H13B 0.9900
C14 O2 1.422(2)
C14 H14A 0.9900
C14 H14B 0.9900
C15 O2 1.425(2)
C15 C16 1.515(3)
C15 H15A 0.9900
C15 H15B 0.9900
C16 O3 1.432(2)
C16 H16A 0.9900
C16 H16B 0.9900
C17 O3 1.426(2)
C17 C18 1.495(3)
C17 H17A 0.9900
C17 H17B 0.9900
C18 O4 1.416(2)
C18 H18A 0.9900
C18 H18B 0.9900
C19 O4 1.418(2)
C19 C20 1.504(3)
C19 H19A 0.9900
C19 H19B 0.9900
C20 O5 1.447(2)
C20 H20A 0.9900
C20 H20B 0.9900
N1 P1 1.5974(16)
N1 P2 1.6007(15)
N2 P2 1.5918(17)
N2 P3 1.5978(17)
N3 P1 1.5920(16)
N3 P3 1.6017(15)
N4 P1 1.6404(16)
N4 H4N 0.80(3)
N5 P2 1.6448(17)
N5 H5N 0.80(3)
O1 P1 1.5836(13)
O5 P2 1.5808(14)

loop_
_geom_torsion_atom_site_label_1
_geom_torsion_atom_site_label_2
_geom_torsion_atom_site_label_3
_geom_torsion_atom_site_label_4
_geom_torsion
C26 C21 C22 C23 0.0(3)
P3 C21 C22 C23 175.91(15)
C21 C22 C23 C24 0.0(3)
C22 C23 C24 C25 -0.4(3)
C23 C24 C25 C26 0.7(3)
C24 C25 C26 C21 -0.7(3)
C22 C21 C26 C25 0.4(3)
P3 C21 C26 C25 -175.60(15)
C32 C27 C28 C29 0.9(3)
P3 C27 C28 C29 179.34(16)
C27 C28 C29 C30 -1.2(3)
C28 C29 C30 C31 0.3(3)
C29 C30 C31 C32 0.8(3)
C30 C31 C32 C27 -1.1(3)
C28 C27 C32 C31 0.2(3)
P3 C27 C32 C31 -178.23(14)
C6 C1 C2 C3 1.3(3)
N4 C1 C2 C3 -177.38(17)
C1 C2 C3 C4 -0.5(3)
C2 C3 C4 C5 -0.7(3)
C3 C4 C5 C6 1.0(3)
C4 C5 C6 C1 -0.3(3)
C2 C1 C6 C5 -0.9(3)
N4 C1 C6 C5 177.81(17)
C12 C7 C8 C9 -0.8(3)
N5 C7 C8 C9 179.04(18)
C7 C8 C9 C10 -0.1(3)
C8 C9 C10 C11 0.9(3)
C9 C10 C11 C12 -0.7(3)
C8 C7 C12 C11 1.0(3)
N5 C7 C12 C11 -178.83(18)
C10 C11 C12 C7 -0.3(3)
O1 C13 C14 O2 66.6(2)
O2 C15 C16 O3 -60.6(2)
O3 C17 C18 O4 -56.3(2)
O4 C19 C20 O5 -72.65(19)
C6 C1 N4 P1 -169.29(14)
C2 C1 N4 P1 9.3(3)
C12 C7 N5 P2 31.2(3)
C8 C7 N5 P2 -148.62(16)
C14 C13 O1 P1 99.94(17)
C13 C14 O2 C15 159.52(16)
C16 C15 O2 C14 94.9(2)
C18 C17 O3 C16 -172.93(16)
C15 C16 O3 C17 -66.6(2)
C17 C18 O4 C19 175.98(16)
C20 C19 O4 C18 -158.44(16)
C19 C20 O5 P2 141.23(13)
C13 O1 P1 N3 49.60(15)
C13 O1 P1 N1 -78.53(15)
C13 O1 P1 N4 169.20(13)
P3 N3 P1 O1 -129.09(10)
P3 N3 P1 N1 -4.63(14)
P3 N3 P1 N4 118.88(11)
P2 N1 P1 O1 150.68(10)
P2 N1 P1 N3 26.91(14)
P2 N1 P1 N4 -100.13(12)
C1 N4 P1 O1 -74.15(17)
C1 N4 P1 N3 42.08(18)
C1 N4 P1 N1 170.89(15)
C20 O5 P2 N2 166.92(13)
C20 O5 P2 N1 -67.56(15)
C20 O5 P2 N5 46.76(15)
P3 N2 P2 O5 115.82(11)
P3 N2 P2 N1 -6.55(14)
P3 N2 P2 N5 -129.74(11)
P1 N1 P2 O5 -139.24(10)
P1 N1 P2 N2 -21.33(14)
P1 N1 P2 N5 106.19(12)
C7 N5 P2 O5 45.16(18)
C7 N5 P2 N2 -67.65(18)
C7 N5 P2 N1 163.51(15)
P2 N2 P3 N3 27.64(14)
P2 N2 P3 C27 149.87(11)
P2 N2 P3 C21 -96.48(12)
P1 N3 P3 N2 -21.75(14)
P1 N3 P3 C27 -144.23(10)
P1 N3 P3 C21 103.58(12)
C28 C27 P3 N2 39.48(17)
C32 C27 P3 N2 -142.09(15)
C28 C27 P3 N3 167.30(15)
C32 C27 P3 N3 -14.27(17)
C28 C27 P3 C21 -78.09(17)
C32 C27 P3 C21 100.33(16)
C22 C21 P3 N2 16.56(17)
C26 C21 P3 N2 -167.52(14)
C22 C21 P3 N3 -112.76(15)
C26 C21 P3 N3 63.16(16)
C22 C21 P3 C27 132.72(15)
C26 C21 P3 C27 -51.37(17)
